data_4085435
loop_
_publ_author_name
'Clegg, William'
'Crosbie, Elaine'
'Dale-Black, Sophie H.'
'Hevia, Eva'
'Honeyman, Gordon W.'
'Kennedy, Alan R.'
'Mulvey, Robert E.'
'Ramsay, Donna L.'
'Robertson, Stuart D.'

_publ_section_title
;
 Structurally Defined Zincated and Aluminated Complexes of Ferrocene Made
 by Alkali-Metal Synergistic Syntheses
;
_journal_issue 11
_journal_name_full Organometallics
_journal_page_first 2580
_journal_paper_doi 10.1021/om5012352
_journal_volume 34
_journal_year 2015
_chemical_formula_moiety 'C48 H94 Fe N6 Na2 Zn2'
_chemical_formula_sum 'C48 H94 Fe N6 Na2 Zn2'
_chemical_formula_weight 987.86
_chemical_name_systematic
;
 ?
;
_space_group_IT_number 14
_symmetry_cell_setting monoclinic
_symmetry_space_group_name_Hall '-P 2yn'
_symmetry_space_group_name_H-M 'P 1 21/n 1'
_atom_sites_solution_hydrogens geom
_atom_sites_solution_primary direct
_atom_sites_solution_secondary difmap
_audit_creation_method SHELXL-97
_cell_angle_alpha 90.00
_cell_angle_beta 94.393(17)
_cell_angle_gamma 90.00
_cell_formula_units_Z 4
_cell_length_a 13.4467(13)
_cell_length_b 30.620(3)
_cell_length_c 13.450(3)
_cell_measurement_reflns_used 55
_cell_measurement_temperature 180(2)
_cell_measurement_theta_max 27.5
_cell_measurement_theta_min 2.5
_cell_volume 5521.6(15)
_computing_cell_refinement 'Dirax/lsq (Duisenberg & Schreurs, 1989-2000)'
_computing_data_collection 'Collect (Nonius, 1997-2000)'
_computing_data_reduction 'EvalCCD (Duisenberg & Schreurs, 1990-2000)'
_computing_molecular_graphics 'Bruker SHELXTL'
_computing_publication_material 'Bruker SHELXTL and local programs'
_computing_structure_refinement 'Bruker SHELXTL'
_computing_structure_solution 'Bruker SHELXTL'
_diffrn_ambient_temperature 180(2)
_diffrn_measured_fraction_theta_full 0.989
_diffrn_measured_fraction_theta_max 0.989
_diffrn_measurement_device_type 'Nonius KappaCCD diffractometer'
_diffrn_measurement_method '\w and \f scans'
_diffrn_radiation_collimation '0.6 mm double-pinhole'
_diffrn_radiation_monochromator 'horizonally mounted graphite crystal'
_diffrn_radiation_source 'normal focus sealed tube'
_diffrn_radiation_type MoK\a
_diffrn_radiation_wavelength 0.71073
_diffrn_reflns_av_R_equivalents 0.1005
_diffrn_reflns_av_sigmaI/netI 0.0996
_diffrn_reflns_limit_h_max 15
_diffrn_reflns_limit_h_min -15
_diffrn_reflns_limit_k_max 36
_diffrn_reflns_limit_k_min -36
_diffrn_reflns_limit_l_max 9
_diffrn_reflns_limit_l_min -15
_diffrn_reflns_number 32291
_diffrn_reflns_theta_full 25.00
_diffrn_reflns_theta_max 25.00
_diffrn_reflns_theta_min 4.27
_diffrn_standards_decay_% 0
_diffrn_standards_number 0
_exptl_absorpt_coefficient_mu 1.171
_exptl_absorpt_correction_T_max 0.854
_exptl_absorpt_correction_T_min 0.774
_exptl_absorpt_correction_type numerical
_exptl_absorpt_process_details 'Bruker SHELXTL'
_exptl_crystal_colour Orange
_exptl_crystal_density_diffrn 1.188
_exptl_crystal_density_method 'not measured'
_exptl_crystal_description Block
_exptl_crystal_F_000 2128
_exptl_crystal_size_max 0.22
_exptl_crystal_size_mid 0.15
_exptl_crystal_size_min 0.14
_refine_diff_density_max 0.480
_refine_diff_density_min -0.441
_refine_diff_density_rms 0.096
_refine_ls_extinction_method none
_refine_ls_goodness_of_fit_ref 1.183
_refine_ls_hydrogen_treatment constr
_refine_ls_matrix_type full
_refine_ls_number_parameters 670
_refine_ls_number_reflns 9617
_refine_ls_number_restraints 427
_refine_ls_restrained_S_all 1.167
_refine_ls_R_factor_all 0.1354
_refine_ls_R_factor_gt 0.0792
_refine_ls_shift/su_max 0.001
_refine_ls_shift/su_mean 0.000
_refine_ls_structure_factor_coef Fsqd
_refine_ls_weighting_details 'calc w=1/[\s^2^(Fo^2^)+(0.0136P)^2^+15.2535P] where P=(Fo^2^+2Fc^2^)/3'
_refine_ls_weighting_scheme calc
_refine_ls_wR_factor_gt 0.1146
_refine_ls_wR_factor_ref 0.1332
_reflns_number_gt 6387
_reflns_number_total 9617
_reflns_threshold_expression I>2\s(I)
_cod_data_source_file om5012352_si_002.cif
_cod_data_source_block rem323
_cod_depositor_comments 'Adding full bibliography for 4085434--4085438.cif.'
_cod_original_cell_volume 5521.4(15)
_cod_original_sg_symbol_H-M 'P 21/n'
_cod_database_code 4085435

loop_
_symmetry_equiv_pos_as_xyz
'x, y, z'
'-x+1/2, y+1/2, -z+1/2'
'-x, -y, -z'
'x-1/2, -y-1/2, z-1/2'

loop_
_atom_site_label
_atom_site_type_symbol
_atom_site_fract_x
_atom_site_fract_y
_atom_site_fract_z
_atom_site_U_iso_or_equiv
_atom_site_adp_type
_atom_site_occupancy
_atom_site_symmetry_multiplicity
_atom_site_calc_flag
_atom_site_refinement_flags
_atom_site_disorder_assembly
_atom_site_disorder_group
Fe1 Fe 0.66621(6) 0.56379(2) 0.49568(6) 0.0268(2) Uani 1 1 d . A .
Zn2 Zn 0.61614(4) 0.582655(19) 0.21253(5) 0.02608(17) Uani 1 1 d . A .
Na3 Na 0.84166(15) 0.54606(6) 0.22730(16) 0.0327(5) Uani 1 1 d . . .
C4 C 0.6871(4) 0.55885(17) 0.3412(4) 0.0269(12) Uani 1 1 d . A .
C5 C 0.7744(4) 0.57506(17) 0.3998(4) 0.0295(13) Uani 1 1 d . A .
H5 H 0.8052 0.6025 0.3897 0.035 Uiso 1 1 calc R . .
C6 C 0.8075(4) 0.5444(2) 0.4743(5) 0.0406(16) Uani 1 1 d . . .
H6 H 0.8636 0.5475 0.5212 0.049 Uiso 1 1 calc R A .
C7 C 0.7413(5) 0.50807(19) 0.4659(5) 0.0423(16) Uani 1 1 d . A .
H7 H 0.7445 0.4826 0.5064 0.051 Uiso 1 1 calc R . .
C8 C 0.6696(4) 0.51720(17) 0.3856(4) 0.0344(14) Uani 1 1 d . . .
H8 H 0.6166 0.4981 0.3640 0.041 Uiso 1 1 calc R A .
C9 C 0.6444(4) 0.62131(17) 0.5786(4) 0.0297(13) Uani 1 1 d . . .
C10 C 0.5578(4) 0.60881(17) 0.5153(4) 0.0305(13) Uani 1 1 d . A .
H10 H 0.5264 0.6267 0.4643 0.037 Uiso 1 1 calc R . .
C11 C 0.5254(4) 0.56561(18) 0.5398(4) 0.0350(14) Uani 1 1 d . . .
H11 H 0.4701 0.5503 0.5084 0.042 Uiso 1 1 calc R A .
C12 C 0.5904(5) 0.5503(2) 0.6186(5) 0.0427(16) Uani 1 1 d . A .
H12 H 0.5870 0.5227 0.6505 0.051 Uiso 1 1 calc R . .
C13 C 0.6626(4) 0.58360(19) 0.6420(4) 0.0377(14) Uani 1 1 d . A .
H13 H 0.7157 0.5813 0.6925 0.045 Uiso 1 1 calc R . .
Zn14 Zn 0.72293(5) 0.67879(2) 0.58630(5) 0.03476(19) Uani 1 1 d . A .
Na15 Na 0.48797(14) 0.67748(7) 0.60527(16) 0.0325(5) Uani 1 1 d . A .
C16 C 0.4690(4) 0.60006(18) 0.1952(4) 0.0331(14) Uani 1 1 d . . .
C17 C 0.4197(5) 0.5970(2) 0.0889(5) 0.062(2) Uani 1 1 d . A .
H17A H 0.4269 0.5672 0.0637 0.093 Uiso 1 1 calc R . .
H17B H 0.4520 0.6175 0.0458 0.093 Uiso 1 1 calc R . .
H17C H 0.3487 0.6042 0.0893 0.093 Uiso 1 1 calc R . .
C18 C 0.4118(4) 0.5705(2) 0.2632(5) 0.0564(19) Uani 1 1 d . A .
H18A H 0.3429 0.5808 0.2640 0.085 Uiso 1 1 calc R . .
H18B H 0.4441 0.5713 0.3311 0.085 Uiso 1 1 calc R . .
H18C H 0.4120 0.5404 0.2380 0.085 Uiso 1 1 calc R . .
C19 C 0.4580(4) 0.64730(19) 0.2297(5) 0.0516(18) Uani 1 1 d . A .
H19A H 0.4910 0.6669 0.1849 0.077 Uiso 1 1 calc R . .
H19B H 0.4887 0.6505 0.2977 0.077 Uiso 1 1 calc R . .
H19C H 0.3870 0.6548 0.2284 0.077 Uiso 1 1 calc R . .
N20 N 0.7215(3) 0.58221(13) 0.1105(3) 0.0289(9) Uani 1 1 d DU A .
C21 C 0.7055(14) 0.5498(4) 0.0282(9) 0.0386(17) Uani 0.535(9) 1 d PDU A 1
C22 C 0.6411(11) 0.5690(4) -0.0632(12) 0.043(2) Uani 0.535(9) 1 d PDU A 1
H22A H 0.6405 0.5481 -0.1193 0.052 Uiso 0.535(9) 1 calc PR A 1
H22B H 0.5716 0.5727 -0.0453 0.052 Uiso 0.535(9) 1 calc PR A 1
C23 C 0.6804(9) 0.6126(3) -0.0966(8) 0.046(2) Uani 0.535(9) 1 d PDU A 1
H23A H 0.6343 0.6248 -0.1506 0.055 Uiso 0.535(9) 1 calc PR A 1
H23B H 0.7464 0.6085 -0.1231 0.055 Uiso 0.535(9) 1 calc PR A 1
C24 C 0.6896(10) 0.6443(4) -0.0093(9) 0.039(2) Uani 0.535(9) 1 d PDU A 1
H24A H 0.6223 0.6507 0.0119 0.047 Uiso 0.535(9) 1 calc PR A 1
H24B H 0.7188 0.6720 -0.0312 0.047 Uiso 0.535(9) 1 calc PR A 1
C25 C 0.7550(14) 0.6261(4) 0.0800(10) 0.0361(18) Uani 0.535(9) 1 d PDU A 1
C26 C 0.6484(11) 0.5112(4) 0.0725(13) 0.045(3) Uani 0.535(9) 1 d PDU A 1
H26A H 0.6881 0.4993 0.1304 0.067 Uiso 0.535(9) 1 calc PR A 1
H26B H 0.6368 0.4884 0.0219 0.067 Uiso 0.535(9) 1 calc PR A 1
H26C H 0.5842 0.5216 0.0932 0.067 Uiso 0.535(9) 1 calc PR A 1
C27 C 0.8012(10) 0.5300(4) -0.0129(11) 0.051(3) Uani 0.535(9) 1 d PDU A 1
H27A H 0.8293 0.5510 -0.0581 0.077 Uiso 0.535(9) 1 calc PR A 1
H27B H 0.7839 0.5030 -0.0491 0.077 Uiso 0.535(9) 1 calc PR A 1
H27C H 0.8504 0.5237 0.0428 0.077 Uiso 0.535(9) 1 calc PR A 1
C28 C 0.8668(9) 0.6275(6) 0.0541(11) 0.051(3) Uani 0.535(9) 1 d PDU A 1
H28A H 0.9090 0.6138 0.1081 0.077 Uiso 0.535(9) 1 calc PR A 1
H28B H 0.8874 0.6579 0.0464 0.077 Uiso 0.535(9) 1 calc PR A 1
H28C H 0.8739 0.6116 -0.0082 0.077 Uiso 0.535(9) 1 calc PR A 1
C29 C 0.7466(14) 0.6559(6) 0.1708(11) 0.037(3) Uani 0.535(9) 1 d PDU A 1
H29A H 0.6763 0.6589 0.1842 0.055 Uiso 0.535(9) 1 calc PR A 1
H29B H 0.7741 0.6847 0.1570 0.055 Uiso 0.535(9) 1 calc PR A 1
H29C H 0.7839 0.6431 0.2291 0.055 Uiso 0.535(9) 1 calc PR A 1
C21X C 0.7062(16) 0.5508(4) 0.0269(10) 0.0389(18) Uani 0.465(9) 1 d PDU A 2
C22X C 0.8032(12) 0.5496(4) -0.0291(13) 0.048(2) Uani 0.465(9) 1 d PDU A 2
H22C H 0.8579 0.5369 0.0151 0.058 Uiso 0.465(9) 1 calc PR A 2
H22D H 0.7926 0.5306 -0.0885 0.058 Uiso 0.465(9) 1 calc PR A 2
C23X C 0.8333(11) 0.5948(4) -0.0618(10) 0.055(3) Uani 0.465(9) 1 d PDU A 2
H23C H 0.8984 0.5929 -0.0914 0.065 Uiso 0.465(9) 1 calc PR A 2
H23D H 0.7834 0.6056 -0.1139 0.065 Uiso 0.465(9) 1 calc PR A 2
C24X C 0.8416(11) 0.6269(6) 0.0239(11) 0.041(2) Uani 0.465(9) 1 d PDU A 2
H24C H 0.8524 0.6565 -0.0026 0.050 Uiso 0.465(9) 1 calc PR A 2
H24D H 0.9005 0.6193 0.0693 0.050 Uiso 0.465(9) 1 calc PR A 2
C25X C 0.7486(15) 0.6275(4) 0.0836(11) 0.0353(18) Uani 0.465(9) 1 d PDU A 2
C26X C 0.6875(12) 0.5062(5) 0.0754(15) 0.044(3) Uani 0.465(9) 1 d PDU A 2
H26D H 0.7424 0.4996 0.1253 0.066 Uiso 0.465(9) 1 calc PR A 2
H26E H 0.6836 0.4835 0.0240 0.066 Uiso 0.465(9) 1 calc PR A 2
H26F H 0.6246 0.5072 0.1077 0.066 Uiso 0.465(9) 1 calc PR A 2
C27X C 0.6163(12) 0.5580(6) -0.0516(13) 0.049(4) Uani 0.465(9) 1 d PDU A 2
H27D H 0.5557 0.5633 -0.0173 0.074 Uiso 0.465(9) 1 calc PR A 2
H27E H 0.6071 0.5320 -0.0937 0.074 Uiso 0.465(9) 1 calc PR A 2
H27F H 0.6295 0.5833 -0.0932 0.074 Uiso 0.465(9) 1 calc PR A 2
C28X C 0.6661(11) 0.6551(5) 0.0233(12) 0.042(3) Uani 0.465(9) 1 d PDU A 2
H28D H 0.6031 0.6527 0.0551 0.064 Uiso 0.465(9) 1 calc PR A 2
H28E H 0.6569 0.6442 -0.0452 0.064 Uiso 0.465(9) 1 calc PR A 2
H28F H 0.6867 0.6858 0.0225 0.064 Uiso 0.465(9) 1 calc PR A 2
C29X C 0.7738(16) 0.6522(7) 0.1816(13) 0.037(4) Uani 0.465(9) 1 d PDU A 2
H29D H 0.7137 0.6547 0.2182 0.056 Uiso 0.465(9) 1 calc PR A 2
H29E H 0.7983 0.6815 0.1669 0.056 Uiso 0.465(9) 1 calc PR A 2
H29F H 0.8253 0.6363 0.2223 0.056 Uiso 0.465(9) 1 calc PR A 2
N30 N 0.9231(4) 0.46900(15) 0.2263(4) 0.0443(13) Uani 1 1 d . A .
C31 C 1.0311(5) 0.4765(2) 0.2445(6) 0.061(2) Uani 1 1 d . . .
H31A H 1.0612 0.4504 0.2785 0.073 Uiso 1 1 calc R A .
H31B H 1.0601 0.4791 0.1793 0.073 Uiso 1 1 calc R . .
C32 C 1.0603(5) 0.5152(2) 0.3045(6) 0.060(2) Uani 1 1 d . A .
H32A H 1.0344 0.5117 0.3709 0.073 Uiso 1 1 calc R . .
H32B H 1.1340 0.5157 0.3145 0.073 Uiso 1 1 calc R . .
N33 N 1.0272(3) 0.55719(16) 0.2645(4) 0.0450(14) Uani 1 1 d . A .
C34 C 0.9055(6) 0.4393(2) 0.1408(6) 0.085(3) Uani 1 1 d . . .
H34A H 0.9384 0.4113 0.1562 0.128 Uiso 1 1 calc R A .
H34B H 0.9327 0.4522 0.0820 0.128 Uiso 1 1 calc R . .
H34C H 0.8337 0.4346 0.1273 0.128 Uiso 1 1 calc R . .
C35 C 0.8836(6) 0.4491(2) 0.3132(7) 0.080(3) Uani 1 1 d . . .
H35A H 0.9158 0.4208 0.3264 0.120 Uiso 1 1 calc R A .
H35B H 0.8115 0.4449 0.3005 0.120 Uiso 1 1 calc R . .
H35C H 0.8969 0.4682 0.3711 0.120 Uiso 1 1 calc R . .
C36 C 1.0458(6) 0.5903(3) 0.3414(7) 0.091(3) Uani 1 1 d . . .
H36A H 1.0083 0.5831 0.3989 0.137 Uiso 1 1 calc R A .
H36B H 1.0245 0.6189 0.3149 0.137 Uiso 1 1 calc R . .
H36C H 1.1173 0.5911 0.3622 0.137 Uiso 1 1 calc R . .
C37 C 1.0805(5) 0.5686(3) 0.1768(7) 0.085(3) Uani 1 1 d . . .
H37A H 1.1525 0.5654 0.1929 0.128 Uiso 1 1 calc R A .
H37B H 1.0654 0.5988 0.1574 0.128 Uiso 1 1 calc R . .
H37C H 1.0594 0.5490 0.1215 0.128 Uiso 1 1 calc R . .
C38 C 0.8752(4) 0.6841(2) 0.6126(6) 0.0627(18) Uani 1 1 d DU . .
C39 C 0.9273(7) 0.6571(5) 0.5381(11) 0.072(3) Uani 0.73(2) 1 d PDU A 1
H39A H 0.9134 0.6694 0.4712 0.108 Uiso 0.73(2) 1 calc PR A 1
H39B H 0.9029 0.6270 0.5391 0.108 Uiso 0.73(2) 1 calc PR A 1
H39C H 0.9993 0.6575 0.5557 0.108 Uiso 0.73(2) 1 calc PR A 1
C40 C 0.9019(8) 0.6611(4) 0.7171(9) 0.067(3) Uani 0.73(2) 1 d PDU A 1
H40A H 0.8740 0.6315 0.7158 0.100 Uiso 0.73(2) 1 calc PR A 1
H40B H 0.8735 0.6780 0.7699 0.100 Uiso 0.73(2) 1 calc PR A 1
H40C H 0.9745 0.6595 0.7301 0.100 Uiso 0.73(2) 1 calc PR A 1
C41 C 0.9171(15) 0.7303(3) 0.6200(14) 0.058(3) Uani 0.73(2) 1 d PDU A 1
H41A H 0.9901 0.7290 0.6297 0.087 Uiso 0.73(2) 1 calc PR A 1
H41B H 0.8908 0.7453 0.6767 0.087 Uiso 0.73(2) 1 calc PR A 1
H41C H 0.8976 0.7462 0.5585 0.087 Uiso 0.73(2) 1 calc PR A 1
C39X C 0.916(2) 0.6792(12) 0.5066(16) 0.065(4) Uani 0.27(2) 1 d PDU A 2
H39D H 0.9887 0.6799 0.5129 0.097 Uiso 0.27(2) 1 calc PR A 2
H39E H 0.8904 0.7033 0.4638 0.097 Uiso 0.27(2) 1 calc PR A 2
H39F H 0.8929 0.6514 0.4770 0.097 Uiso 0.27(2) 1 calc PR A 2
C40X C 0.921(2) 0.6485(9) 0.680(3) 0.071(4) Uani 0.27(2) 1 d PDU A 2
H40D H 0.9187 0.6206 0.6446 0.107 Uiso 0.27(2) 1 calc PR A 2
H40E H 0.8835 0.6461 0.7397 0.107 Uiso 0.27(2) 1 calc PR A 2
H40F H 0.9906 0.6560 0.7004 0.107 Uiso 0.27(2) 1 calc PR A 2
C41X C 0.910(4) 0.7302(7) 0.642(3) 0.059(14) Uani 0.27(2) 1 d PD A 2
H41D H 0.9819 0.7302 0.6592 0.089 Uiso 0.27(2) 1 calc PR A 2
H41E H 0.8756 0.7397 0.7006 0.089 Uiso 0.27(2) 1 calc PR A 2
H41F H 0.8935 0.7503 0.5868 0.089 Uiso 0.27(2) 1 calc PR A 2
N42 N 0.6208(3) 0.72870(13) 0.5752(3) 0.0285(11) Uani 1 1 d D . .
C43 C 0.6126(4) 0.74863(17) 0.4749(4) 0.0342(14) Uani 1 1 d D A .
C44 C 0.6725(5) 0.79179(18) 0.4692(5) 0.0486(17) Uani 1 1 d D . .
H44A H 0.7446 0.7849 0.4717 0.058 Uiso 1 1 calc R A .
H44B H 0.6539 0.8062 0.4046 0.058 Uiso 1 1 calc R . .
C45 C 0.6537(5) 0.82303(19) 0.5532(5) 0.0556(19) Uani 1 1 d D A .
H45A H 0.6961 0.8493 0.5488 0.067 Uiso 1 1 calc R . .
H45B H 0.5831 0.8324 0.5474 0.067 Uiso 1 1 calc R . .
C46 C 0.6776(5) 0.80054(19) 0.6526(5) 0.0522(19) Uani 1 1 d D . .
H46A H 0.6634 0.8208 0.7071 0.063 Uiso 1 1 calc R A .
H46B H 0.7495 0.7933 0.6600 0.063 Uiso 1 1 calc R . .
C47 C 0.6163(4) 0.75838(17) 0.6621(4) 0.0361(15) Uani 1 1 d D A .
C48 C 0.6564(5) 0.71677(19) 0.4009(5) 0.0469(17) Uani 1 1 d D . .
H48A H 0.7280 0.7132 0.4182 0.070 Uiso 1 1 calc R A .
H48B H 0.6456 0.7284 0.3331 0.070 Uiso 1 1 calc R . .
H48C H 0.6232 0.6884 0.4045 0.070 Uiso 1 1 calc R . .
C49 C 0.5029(4) 0.7572(2) 0.4351(5) 0.0490(17) Uani 1 1 d D . .
H49A H 0.4652 0.7297 0.4351 0.073 Uiso 1 1 calc R A .
H49B H 0.5014 0.7686 0.3670 0.073 Uiso 1 1 calc R . .
H49C H 0.4728 0.7785 0.4781 0.073 Uiso 1 1 calc R . .
C50 C 0.5077(4) 0.77201(19) 0.6831(5) 0.0463(17) Uani 1 1 d D . .
H50A H 0.4772 0.7883 0.6258 0.069 Uiso 1 1 calc R A .
H50B H 0.5097 0.7905 0.7426 0.069 Uiso 1 1 calc R . .
H50C H 0.4681 0.7458 0.6939 0.069 Uiso 1 1 calc R . .
C51 C 0.6588(5) 0.7333(2) 0.7553(5) 0.0553(19) Uani 1 1 d D . .
H51A H 0.6249 0.7051 0.7588 0.083 Uiso 1 1 calc R A .
H51B H 0.6481 0.7504 0.8151 0.083 Uiso 1 1 calc R . .
H51C H 0.7305 0.7285 0.7511 0.083 Uiso 1 1 calc R . .
N52 N 0.3940(4) 0.65507(18) 0.7535(4) 0.0484(14) Uani 1 1 d . . .
C53 C 0.2864(4) 0.6612(2) 0.7237(5) 0.0453(17) Uani 1 1 d . A .
H53A H 0.2681 0.6920 0.7361 0.054 Uiso 1 1 calc R . .
H53B H 0.2470 0.6424 0.7659 0.054 Uiso 1 1 calc R . .
C54 C 0.2589(4) 0.6505(2) 0.6155(5) 0.0457(17) Uani 1 1 d . . .
H54A H 0.2787 0.6199 0.6031 0.055 Uiso 1 1 calc R A .
H54B H 0.1855 0.6523 0.6029 0.055 Uiso 1 1 calc R . .
N55 N 0.3048(3) 0.67882(15) 0.5442(4) 0.0353(12) Uani 1 1 d . A .
C56 C 0.4159(6) 0.6077(2) 0.7643(6) 0.078(3) Uani 1 1 d . A .
H56A H 0.3782 0.5955 0.8172 0.117 Uiso 1 1 calc R . .
H56B H 0.4874 0.6035 0.7814 0.117 Uiso 1 1 calc R . .
H56C H 0.3966 0.5928 0.7012 0.117 Uiso 1 1 calc R . .
C57 C 0.4169(5) 0.6765(3) 0.8497(5) 0.068(2) Uani 1 1 d . A .
H57A H 0.3751 0.6641 0.8991 0.101 Uiso 1 1 calc R . .
H57B H 0.4035 0.7079 0.8429 0.101 Uiso 1 1 calc R . .
H57C H 0.4873 0.6719 0.8714 0.101 Uiso 1 1 calc R . .
C58 C 0.2601(4) 0.72277(19) 0.5443(5) 0.0502(18) Uani 1 1 d . . .
H58A H 0.1880 0.7206 0.5278 0.075 Uiso 1 1 calc R A .
H58B H 0.2899 0.7410 0.4946 0.075 Uiso 1 1 calc R . .
H58C H 0.2728 0.7359 0.6104 0.075 Uiso 1 1 calc R . .
C59 C 0.2874(5) 0.6609(2) 0.4427(5) 0.058(2) Uani 1 1 d . . .
H59A H 0.3162 0.6315 0.4406 0.087 Uiso 1 1 calc R A .
H59B H 0.3188 0.6798 0.3955 0.087 Uiso 1 1 calc R . .
H59C H 0.2155 0.6593 0.4245 0.087 Uiso 1 1 calc R . .

loop_
_atom_site_aniso_label
_atom_site_aniso_U_11
_atom_site_aniso_U_22
_atom_site_aniso_U_33
_atom_site_aniso_U_23
_atom_site_aniso_U_13
_atom_site_aniso_U_12
Fe1 0.0304(4) 0.0256(4) 0.0246(5) 0.0035(4) 0.0031(4) 0.0055(3)
Zn2 0.0239(3) 0.0261(3) 0.0274(4) -0.0002(3) -0.0036(3) 0.0001(3)
Na3 0.0267(11) 0.0342(12) 0.0366(14) -0.0008(10) -0.0022(10) 0.0034(9)
C4 0.024(3) 0.034(3) 0.023(3) -0.002(3) 0.001(2) 0.005(2)
C5 0.022(3) 0.038(3) 0.028(3) -0.001(3) 0.001(2) 0.005(2)
C6 0.028(3) 0.056(4) 0.036(4) -0.001(3) -0.009(3) 0.014(3)
C7 0.053(4) 0.034(3) 0.040(4) 0.003(3) 0.006(3) 0.022(3)
C8 0.038(3) 0.030(3) 0.035(4) -0.005(3) 0.004(3) 0.005(3)
C9 0.028(3) 0.032(3) 0.029(3) -0.011(3) 0.001(3) 0.008(2)
C10 0.028(3) 0.030(3) 0.034(4) -0.004(3) 0.003(3) 0.007(2)
C11 0.039(3) 0.035(3) 0.032(4) -0.005(3) 0.011(3) -0.007(3)
C12 0.054(4) 0.039(4) 0.038(4) 0.005(3) 0.024(3) 0.002(3)
C13 0.040(3) 0.045(3) 0.028(3) 0.003(3) 0.003(3) 0.016(3)
Zn14 0.0221(3) 0.0350(4) 0.0460(5) -0.0129(3) -0.0052(3) 0.0040(3)
Na15 0.0238(11) 0.0371(12) 0.0367(14) -0.0040(10) 0.0036(10) 0.0015(9)
C16 0.032(3) 0.037(3) 0.029(4) 0.002(3) -0.005(3) 0.008(3)
C17 0.037(4) 0.090(5) 0.056(5) -0.005(4) -0.016(4) 0.002(4)
C18 0.027(3) 0.076(5) 0.064(5) 0.009(4) -0.008(3) -0.005(3)
C19 0.036(4) 0.050(4) 0.066(5) 0.002(4) -0.009(3) 0.021(3)
N20 0.032(2) 0.0283(18) 0.026(2) -0.0026(16) -0.0007(18) -0.0037(17)
C21 0.042(4) 0.041(3) 0.033(4) -0.011(3) 0.000(3) 0.003(3)
C22 0.046(5) 0.054(4) 0.029(4) -0.013(4) -0.002(4) -0.003(4)
C23 0.045(5) 0.058(5) 0.034(5) -0.001(3) -0.001(4) 0.003(4)
C24 0.042(5) 0.044(4) 0.032(4) 0.007(3) 0.005(4) -0.006(4)
C25 0.036(4) 0.038(3) 0.033(4) 0.006(3) 0.001(3) -0.007(3)
C26 0.050(8) 0.031(5) 0.052(7) -0.014(4) -0.006(6) -0.001(5)
C27 0.063(5) 0.050(7) 0.043(7) -0.010(6) 0.012(5) 0.016(5)
C28 0.041(5) 0.066(7) 0.047(8) 0.013(6) 0.007(5) -0.014(5)
C29 0.043(8) 0.026(5) 0.038(5) 0.004(5) -0.009(5) -0.010(6)
C21X 0.042(4) 0.042(3) 0.033(4) -0.011(3) 0.000(3) 0.004(4)
C22X 0.053(4) 0.054(5) 0.039(5) -0.010(4) 0.009(4) 0.009(5)
C23X 0.054(6) 0.064(6) 0.049(6) -0.002(4) 0.017(5) 0.004(5)
C24X 0.039(5) 0.048(5) 0.037(5) 0.012(4) 0.001(4) -0.005(4)
C25X 0.035(4) 0.037(3) 0.033(4) 0.006(3) 0.001(3) -0.006(3)
C26X 0.039(8) 0.033(4) 0.059(8) -0.017(4) 0.002(7) 0.005(6)
C27X 0.052(6) 0.061(8) 0.033(7) -0.016(6) -0.007(5) -0.005(6)
C28X 0.041(6) 0.040(6) 0.045(8) 0.008(6) -0.003(6) -0.002(5)
C29X 0.036(9) 0.028(6) 0.046(6) -0.001(5) -0.004(5) -0.004(6)
N30 0.043(3) 0.034(3) 0.057(4) -0.003(3) 0.009(3) 0.009(2)
C31 0.048(4) 0.050(4) 0.085(6) 0.012(4) 0.002(4) 0.014(3)
C32 0.039(4) 0.057(5) 0.083(6) 0.014(4) -0.011(4) 0.005(3)
N33 0.031(3) 0.039(3) 0.064(4) 0.005(3) -0.002(3) -0.005(2)
C34 0.098(7) 0.059(5) 0.095(7) -0.028(5) -0.020(5) 0.031(5)
C35 0.080(6) 0.050(5) 0.115(8) 0.007(5) 0.041(5) 0.009(4)
C36 0.056(5) 0.087(6) 0.126(8) -0.044(6) -0.020(5) -0.015(4)
C37 0.048(5) 0.110(7) 0.098(7) 0.045(6) 0.006(5) -0.010(4)
C38 0.026(3) 0.052(3) 0.108(5) -0.034(3) -0.012(3) 0.011(3)
C39 0.023(4) 0.066(6) 0.124(6) -0.047(5) -0.016(4) 0.020(4)
C40 0.033(5) 0.045(5) 0.117(6) -0.029(4) -0.026(5) 0.020(4)
C41 0.027(7) 0.057(5) 0.090(8) -0.034(5) -0.001(7) 0.003(5)
C39X 0.019(7) 0.056(8) 0.117(7) -0.044(6) -0.007(6) 0.013(7)
C40X 0.031(7) 0.053(7) 0.126(8) -0.030(6) -0.015(7) 0.021(6)
C41X 0.04(2) 0.09(3) 0.05(2) 0.048(19) -0.015(17) -0.02(2)
N42 0.024(2) 0.027(2) 0.034(3) -0.009(2) -0.002(2) 0.0020(19)
C43 0.028(3) 0.036(3) 0.039(4) 0.001(3) 0.004(3) -0.006(3)
C44 0.045(4) 0.041(4) 0.061(5) -0.001(3) 0.019(4) -0.006(3)
C45 0.047(4) 0.034(4) 0.087(6) -0.012(4) 0.016(4) -0.012(3)
C46 0.039(4) 0.042(4) 0.075(5) -0.024(4) -0.003(4) 0.001(3)
C47 0.030(3) 0.035(3) 0.043(4) -0.015(3) 0.001(3) 0.003(3)
C48 0.061(4) 0.048(4) 0.033(4) -0.004(3) 0.012(3) -0.008(3)
C49 0.041(4) 0.055(4) 0.049(4) 0.018(3) -0.008(3) -0.003(3)
C50 0.044(4) 0.042(4) 0.053(5) -0.012(3) 0.006(3) 0.008(3)
C51 0.058(4) 0.060(4) 0.045(5) -0.016(4) -0.010(4) 0.012(4)
N52 0.042(3) 0.070(4) 0.034(3) 0.009(3) 0.005(3) 0.013(3)
C53 0.030(3) 0.059(4) 0.048(5) 0.016(3) 0.014(3) 0.004(3)
C54 0.028(3) 0.051(4) 0.059(5) 0.009(3) 0.005(3) -0.004(3)
N55 0.026(2) 0.036(3) 0.043(3) -0.001(2) -0.003(2) -0.002(2)
C56 0.080(6) 0.088(6) 0.069(6) 0.026(5) 0.016(5) 0.040(5)
C57 0.055(5) 0.110(6) 0.038(5) 0.014(4) 0.004(4) 0.012(4)
C58 0.038(4) 0.048(4) 0.064(5) 0.007(3) 0.000(3) 0.002(3)
C59 0.045(4) 0.078(5) 0.049(5) -0.014(4) -0.011(4) -0.010(4)

loop_
_atom_type_symbol
_atom_type_description
_atom_type_scat_dispersion_real
_atom_type_scat_dispersion_imag
_atom_type_scat_source
C C 0.0033 0.0016 'International Tables Vol C Tables 4.2.6.8 and 6.1.1.4'
H H 0.0000 0.0000 'International Tables Vol C Tables 4.2.6.8 and 6.1.1.4'
N N 0.0061 0.0033 'International Tables Vol C Tables 4.2.6.8 and 6.1.1.4'
Na Na 0.0362 0.0249 'International Tables Vol C Tables 4.2.6.8 and 6.1.1.4'
Fe Fe 0.3463 0.8444 'International Tables Vol C Tables 4.2.6.8 and 6.1.1.4'
Zn Zn 0.2839 1.4301 'International Tables Vol C Tables 4.2.6.8 and 6.1.1.4'

loop_
_geom_angle_atom_site_label_1
_geom_angle_atom_site_label_2
_geom_angle_atom_site_label_3
_geom_angle
C4 Fe1 C5 40.66(19)
C4 Fe1 C6 69.2(2)
C4 Fe1 C7 69.1(2)
C4 Fe1 C8 40.1(2)
C4 Fe1 C9 127.5(2)
C4 Fe1 C10 108.9(2)
C4 Fe1 C11 119.0(2)
C4 Fe1 C12 152.4(2)
C4 Fe1 C13 165.6(2)
C5 Fe1 C6 40.7(2)
C5 Fe1 C7 68.3(2)
C5 Fe1 C8 66.9(2)
C5 Fe1 C9 109.0(2)
C5 Fe1 C10 121.2(2)
C5 Fe1 C11 154.8(2)
C5 Fe1 C12 164.6(2)
C5 Fe1 C13 128.4(2)
C6 Fe1 C7 40.9(2)
C6 Fe1 C8 67.9(2)
C6 Fe1 C9 119.1(2)
C6 Fe1 C10 154.4(2)
C6 Fe1 C11 162.5(2)
C6 Fe1 C12 125.7(2)
C6 Fe1 C13 108.1(2)
C7 Fe1 C8 40.5(2)
C7 Fe1 C9 153.0(2)
C7 Fe1 C10 164.1(2)
C7 Fe1 C11 124.6(2)
C7 Fe1 C12 105.9(2)
C7 Fe1 C13 118.8(2)
C8 Fe1 C9 165.2(2)
C8 Fe1 C10 128.1(2)
C8 Fe1 C11 107.6(2)
C8 Fe1 C12 118.7(2)
C8 Fe1 C13 153.2(2)
C9 Fe1 C10 40.5(2)
C9 Fe1 C11 69.7(2)
C9 Fe1 C12 69.2(2)
C9 Fe1 C13 40.4(2)
C10 Fe1 C11 41.4(2)
C10 Fe1 C12 68.1(2)
C10 Fe1 C13 67.0(2)
C11 Fe1 C12 40.2(2)
C11 Fe1 C13 67.8(2)
C12 Fe1 C13 40.6(2)
C4 Zn2 C16 125.0(2)
C4 Zn2 N20 105.26(18)
C16 Zn2 N20 129.7(2)
C4 Na3 C5 31.12(15)
C4 Na3 N20 78.38(16)
C4 Na3 C21 93.1(3)
C4 Na3 C26X 85.7(4)
C4 Na3 N30 118.47(18)
C4 Na3 N33 131.12(19)
C5 Na3 N20 98.94(16)
C5 Na3 C21 120.7(3)
C5 Na3 C26X 116.8(4)
C5 Na3 N30 118.11(18)
C5 Na3 N33 100.11(18)
N20 Na3 C21 27.6(3)
N20 Na3 C26X 50.6(3)
N20 Na3 N30 131.94(17)
N20 Na3 N33 131.52(17)
C21 Na3 C26X 28.2(4)
C21 Na3 N30 104.3(3)
C21 Na3 N33 131.9(3)
C26X Na3 N30 84.2(3)
C26X Na3 N33 142.7(4)
N30 Na3 N33 73.39(16)
Fe1 C4 Zn2 135.6(3)
Fe1 C4 Na3 136.9(2)
Fe1 C4 C5 66.8(3)
Fe1 C4 C8 67.5(3)
Zn2 C4 Na3 84.33(18)
Zn2 C4 C5 130.0(4)
Zn2 C4 C8 126.0(4)
Na3 C4 C5 74.5(3)
Na3 C4 C8 105.4(3)
C5 C4 C8 103.3(4)
Fe1 C5 Na3 141.8(3)
Fe1 C5 C4 72.5(3)
Fe1 C5 C6 69.1(3)
Na3 C5 C4 74.4(3)
Na3 C5 C6 106.3(4)
C4 C5 C6 110.7(5)
Fe1 C6 C5 70.1(3)
Fe1 C6 C7 69.7(3)
C5 C6 C7 107.5(5)
Fe1 C7 C6 69.3(3)
Fe1 C7 C8 70.5(3)
C6 C7 C8 106.9(5)
Fe1 C8 C4 72.4(3)
Fe1 C8 C7 68.9(3)
C4 C8 C7 111.6(5)
Fe1 C9 C10 66.8(3)
Fe1 C9 C13 67.8(3)
Fe1 C9 Zn14 130.4(3)
Fe1 C9 Na15 136.4(2)
C10 C9 C13 103.3(5)
C10 C9 Zn14 130.3(4)
C10 C9 Na15 69.7(3)
C13 C9 Zn14 126.3(4)
C13 C9 Na15 121.2(4)
Zn14 C9 Na15 81.57(17)
Fe1 C10 C9 72.7(3)
Fe1 C10 C11 68.9(3)
Fe1 C10 Na15 152.0(3)
C9 C10 C11 110.7(5)
C9 C10 Na15 79.4(3)
C11 C10 Na15 120.2(4)
Fe1 C11 C10 69.6(3)
Fe1 C11 C12 70.7(3)
C10 C11 C12 107.4(5)
Fe1 C12 C11 69.1(3)
Fe1 C12 C13 70.2(3)
C11 C12 C13 107.6(5)
Fe1 C13 C9 71.8(3)
Fe1 C13 C12 69.2(3)
C9 C13 C12 111.0(5)
C9 Zn14 C38 125.3(2)
C9 Zn14 N42 107.23(18)
C38 Zn14 N42 127.3(2)
C9 Na15 C10 30.86(15)
C9 Na15 Zn14 39.52(11)
C9 Na15 N42 78.69(15)
C9 Na15 C47 96.63(16)
C9 Na15 C50 125.62(16)
C9 Na15 N52 111.33(18)
C9 Na15 N55 134.31(17)
C10 Na15 N42 98.40(16)
C10 Na15 C47 122.89(17)
C10 Na15 C50 151.76(17)
C10 Na15 N52 111.22(19)
C10 Na15 N55 103.63(17)
N42 Na15 C47 28.25(14)
N42 Na15 C50 53.57(15)
N42 Na15 N52 136.15(18)
N42 Na15 N55 130.00(17)
C47 Na15 C50 29.41(13)
C47 Na15 N52 109.01(18)
C47 Na15 N55 125.36(16)
C50 Na15 N52 91.28(18)
C50 Na15 N55 98.67(16)
N52 Na15 N55 74.26(17)
Zn2 C16 C17 115.8(4)
Zn2 C16 C18 107.6(4)
Zn2 C16 C19 109.1(4)
C17 C16 C18 108.6(5)
C17 C16 C19 107.2(5)
C18 C16 C19 108.3(5)
Zn2 N20 Na3 91.69(16)
Zn2 N20 C21 115.8(7)
Zn2 N20 C25 114.8(7)
Zn2 N20 C21X 116.8(7)
Zn2 N20 C25X 110.7(7)
Na3 N20 C21 103.1(7)
Na3 N20 C25 112.9(7)
Na3 N20 C21X 103.9(8)
Na3 N20 C25X 114.7(8)
C21 N20 C25 115.3(7)
C21X N20 C25X 116.4(8)
Na3 C21 N20 49.2(5)
Na3 C21 C22 160.0(8)
Na3 C21 C26 85.3(8)
Na3 C21 C27 81.0(9)
N20 C21 C22 111.9(11)
N20 C21 C26 105.7(10)
N20 C21 C27 116.4(12)
C22 C21 C26 109.2(12)
C22 C21 C27 106.8(10)
C26 C21 C27 106.6(11)
C21 C22 C23 112.4(10)
C22 C23 C24 110.0(10)
C23 C24 C25 112.4(10)
N20 C25 C24 112.1(11)
N20 C25 C28 113.8(12)
N20 C25 C29 106.0(11)
C24 C25 C28 108.4(9)
C24 C25 C29 109.5(12)
C28 C25 C29 106.9(12)
N20 C21X C22X 108.0(12)
N20 C21X C26X 105.8(11)
N20 C21X C27X 118.5(14)
C22X C21X C26X 110.8(13)
C22X C21X C27X 108.1(11)
C26X C21X C27X 105.6(12)
C21X C22X C23X 111.9(11)
C22X C23X C24X 112.2(12)
C23X C24X C25X 113.0(11)
N20 C25X C24X 109.9(12)
N20 C25X C28X 116.9(13)
N20 C25X C29X 107.1(12)
C24X C25X C28X 107.9(10)
C24X C25X C29X 108.6(14)
C28X C25X C29X 106.1(12)
Na3 N30 C31 105.6(4)
Na3 N30 C34 121.5(4)
Na3 N30 C35 101.3(4)
C31 N30 C34 108.9(6)
C31 N30 C35 110.3(6)
C34 N30 C35 108.8(6)
N30 C31 C32 115.8(6)
C31 C32 N33 116.8(6)
Na3 N33 C32 102.9(4)
Na3 N33 C36 110.4(4)
Na3 N33 C37 114.1(4)
C32 N33 C36 108.8(6)
C32 N33 C37 110.6(6)
C36 N33 C37 109.7(6)
Zn14 C38 C39 110.4(5)
Zn14 C38 C40 105.7(6)
Zn14 C38 C41 116.3(8)
Zn14 C38 C39X 104.2(11)
Zn14 C38 C40X 113.6(14)
Zn14 C38 C41X 113(2)
C39 C38 C40 105.1(7)
C39 C38 C41 111.3(10)
C40 C38 C41 107.2(9)
C39X C38 C40X 108.9(14)
C39X C38 C41X 102.0(17)
C40X C38 C41X 113.7(19)
Zn14 N42 Na15 90.21(16)
Zn14 N42 C43 112.1(3)
Zn14 N42 C47 117.8(3)
Na15 N42 C43 114.4(3)
Na15 N42 C47 100.9(3)
C43 N42 C47 117.5(4)
N42 C43 C44 113.2(5)
N42 C43 C48 108.8(4)
N42 C43 C49 112.7(4)
C44 C43 C48 106.4(5)
C44 C43 C49 108.8(5)
C48 C43 C49 106.5(5)
C43 C44 C45 112.6(5)
C44 C45 C46 109.6(5)
C45 C46 C47 112.0(5)
Na15 C47 N42 50.9(2)
Na15 C47 C46 160.9(4)
Na15 C47 C50 75.3(3)
Na15 C47 C51 88.1(3)
N42 C47 C46 113.1(5)
N42 C47 C50 113.6(4)
N42 C47 C51 107.4(4)
C46 C47 C50 107.7(4)
C46 C47 C51 108.5(5)
C50 C47 C51 106.2(5)
Na15 N52 C53 106.7(4)
Na15 N52 C56 103.5(4)
Na15 N52 C57 119.4(4)
C53 N52 C56 109.4(5)
C53 N52 C57 108.5(5)
C56 N52 C57 109.0(6)
N52 C53 C54 113.3(5)
C53 C54 N55 114.6(5)
Na15 N55 C54 103.0(3)
Na15 N55 C58 113.6(3)
Na15 N55 C59 112.0(4)
C54 N55 C58 110.5(5)
C54 N55 C59 109.9(5)
C58 N55 C59 107.8(5)

loop_
_geom_bond_atom_site_label_1
_geom_bond_atom_site_label_2
_geom_bond_distance
Fe1 C4 2.123(5)
Fe1 C5 2.046(5)
Fe1 C6 2.032(6)
Fe1 C7 2.038(5)
Fe1 C8 2.059(5)
Fe1 C9 2.117(5)
Fe1 C10 2.038(5)
Fe1 C11 2.029(6)
Fe1 C12 2.049(6)
Fe1 C13 2.063(6)
Zn2 C4 2.046(5)
Zn2 C16 2.045(5)
Zn2 N20 2.046(4)
Na3 C4 2.703(6)
Na3 C5 2.704(6)
Na3 N20 2.433(5)
Na3 C21 3.128(15)
Na3 C26X 3.05(2)
Na3 N30 2.602(5)
Na3 N33 2.529(5)
C4 C5 1.450(7)
C4 C8 1.435(7)
C5 C6 1.420(7)
C6 C7 1.423(8)
C7 C8 1.420(8)
C9 C10 1.441(7)
C9 C13 1.445(7)
C9 Zn14 2.052(5)
C9 Na15 2.761(5)
C10 C11 1.439(7)
C10 Na15 2.635(5)
C11 C12 1.402(8)
C12 C13 1.427(8)
Zn14 C38 2.057(6)
Zn14 N42 2.052(4)
Na15 N42 2.434(5)
Na15 C47 3.081(6)
Na15 C50 3.082(6)
Na15 N52 2.536(6)
Na15 N55 2.537(5)
C16 C17 1.532(8)
C16 C18 1.535(8)
C16 C19 1.530(8)
N20 C21 1.489(10)
N20 C25 1.484(10)
N20 C21X 1.482(11)
N20 C25X 1.485(11)
C21 C22 1.563(15)
C21 C26 1.552(12)
C21 C27 1.562(16)
C22 C23 1.516(13)
C23 C24 1.520(13)
C24 C25 1.538(15)
C25 C28 1.570(16)
C25 C29 1.535(12)
C21X C22X 1.556(16)
C21X C26X 1.541(13)
C21X C27X 1.559(17)
C22X C23X 1.515(14)
C23X C24X 1.512(15)
C24X C25X 1.537(16)
C25X C28X 1.571(17)
C25X C29X 1.536(13)
N30 C31 1.472(8)
N30 C34 1.471(8)
N30 C35 1.454(9)
C31 C32 1.469(9)
C32 N33 1.452(7)
N33 C36 1.455(8)
N33 C37 1.469(9)
C38 C39 1.510(10)
C38 C40 1.589(12)
C38 C41 1.523(11)
C38 C39X 1.570(17)
C38 C40X 1.520(17)
C38 C41X 1.531(17)
N42 C43 1.478(6)
N42 C47 1.485(6)
C43 C44 1.552(7)
C43 C48 1.541(7)
C43 C49 1.553(7)
C44 C45 1.516(8)
C45 C46 1.516(8)
C46 C47 1.542(8)
C47 C50 1.565(7)
C47 C51 1.542(8)
N52 C53 1.484(7)
N52 C56 1.485(8)
N52 C57 1.462(8)
C53 C54 1.510(8)
C54 N55 1.464(7)
N55 C58 1.473(7)
N55 C59 1.474(7)
